data_1555105
loop_
_publ_author_name
'Rashid, Showkat'
'Bhat, Bilal A.'
'Mehta, Goverdhan'

_publ_section_title
;
 Regenerative \g-Lactone Annulations: A Modular, Iterative Approach to
 Oligo-tetrahydrofuran Molecular Stairs and Related Frameworks.
;
_journal_issue 14
_journal_name_full 'Organic letters'
_journal_page_first 3604
_journal_page_last 3607
_journal_paper_doi 10.1021/acs.orglett.5b01707
_journal_volume 17
_journal_year 2015
_chemical_compound_source 'see text'
_chemical_formula_iupac 'C8 H10 O4'
_chemical_formula_moiety 'C8 H10 O4'
_chemical_formula_structural 'C8 H10 O4'
_chemical_formula_sum 'C8 H10 O4'
_chemical_formula_weight 170.16
_chemical_name_systematic
(3a<i>R</i>,3b<i>R</i>,6a<i>S</i>,7a<i>R</i>)-hexahydrodifuro[2,3-<i>b</i>:3',2'-<i>d</i>]furan-2(3<i>H</i>)-one
_space_group_IT_number 29
_space_group_name_Hall 'P 2c -2ac'
_space_group_name_H-M_alt 'P c a 21'
_symmetry_cell_setting orthorhombic
_symmetry_Int_Tables_number 29
_symmetry_space_group_name_Hall 'P 2c -2ac'
_symmetry_space_group_name_H-M 'P c a 21'
_atom_sites_solution_hydrogens geom
_atom_sites_solution_primary direct
_atom_sites_solution_secondary difmap
_cell_angle_alpha 90
_cell_angle_beta 90
_cell_angle_gamma 90
_cell_formula_units_Z 4
_cell_length_a 10.571(6)
_cell_length_b 5.838(3)
_cell_length_c 12.338(7)
_cell_measurement_reflns_used 2586
_cell_measurement_temperature 291(2)
_cell_measurement_theta_max 26.03
_cell_measurement_theta_min 3.30
_cell_volume 761.4(7)
_computing_cell_refinement 'SMART (Bruker, 1998)'
_computing_data_collection 'SMART (Bruker, 1998)'
_computing_data_reduction 'SAINT (Bruker, 1998)'
_computing_molecular_graphics 'PLATON (Spek, 2003) and CAMERON (Watkin et al., 1993)'
_computing_publication_material 'PLATON (Spek, 2003)'
_computing_structure_refinement 'SHELXL-97 (Sheldrick, 2008)'
_computing_structure_solution 'SIR92 (Altomare et al., 1994)'
_diffrn_ambient_temperature 291(2)
_diffrn_measured_fraction_theta_full 1.000
_diffrn_measured_fraction_theta_max 1.000
_diffrn_measurement_device_type 'Bruker AXS SMART APEX CCD area-detector'
_diffrn_measurement_method '\f and \w scans'
_diffrn_radiation_monochromator graphite
_diffrn_radiation_source 'fine-focus sealed tube'
_diffrn_radiation_type MoKa
_diffrn_radiation_wavelength 0.71073
_diffrn_reflns_av_R_equivalents 0.0204
_diffrn_reflns_av_sigmaI/netI 0.0141
_diffrn_reflns_limit_h_max 12
_diffrn_reflns_limit_h_min -12
_diffrn_reflns_limit_k_max 7
_diffrn_reflns_limit_k_min -7
_diffrn_reflns_limit_l_max 14
_diffrn_reflns_limit_l_min -14
_diffrn_reflns_number 4994
_diffrn_reflns_reduction_process
;
;
_diffrn_reflns_theta_full 25.35
_diffrn_reflns_theta_max 25.35
_diffrn_reflns_theta_min 3.30
_exptl_absorpt_coefficient_mu 0.120
_exptl_absorpt_correction_T_max 0.9964
_exptl_absorpt_correction_T_min 0.9672
_exptl_absorpt_correction_type multi-scan
_exptl_absorpt_process_details '(SADABS; Sheldrick, 2003)'
_exptl_crystal_colour colorless
_exptl_crystal_density_diffrn 1.484
_exptl_crystal_density_method 'Not Measured'
_exptl_crystal_description plate
_exptl_crystal_F_000 360
_exptl_crystal_size_max 0.28
_exptl_crystal_size_mid 0.24
_exptl_crystal_size_min 0.03
_refine_diff_density_max 0.353
_refine_diff_density_min -0.267
_refine_diff_density_rms 0.080
_refine_ls_abs_structure_details 'see text'
_refine_ls_extinction_method none
_refine_ls_goodness_of_fit_ref 1.122
_refine_ls_hydrogen_treatment constr
_refine_ls_matrix_type full
_refine_ls_number_parameters 109
_refine_ls_number_reflns 733
_refine_ls_number_restraints 1
_refine_ls_restrained_S_all 1.122
_refine_ls_R_factor_all 0.0623
_refine_ls_R_factor_gt 0.0580
_refine_ls_shift/su_max 0.000
_refine_ls_shift/su_mean 0.000
_refine_ls_structure_factor_coef Fsqd
_refine_ls_weighting_details 'calc w=1/[\s^2^(Fo^2^)+(0.0950P)^2^+0.1423P] where P=(Fo^2^+2Fc^2^)/3'
_refine_ls_weighting_scheme calc
_refine_ls_wR_factor_gt 0.1408
_refine_ls_wR_factor_ref 0.1440
_reflns_number_gt 661
_reflns_number_total 733
_reflns_threshold_expression I>2\s(I)
_cod_data_source_file ol5b01707_si_002.cif
_cod_data_source_block compound_16
_cod_database_code 1555105

loop_
_symmetry_equiv_pos_site_id
_symmetry_equiv_pos_as_xyz
1 x,y,z
2 -x,-y,1/2+z
3 1/2-x,y,1/2+z
4 1/2+x,-y,z

loop_
_atom_site_label
_atom_site_type_symbol
_atom_site_fract_x
_atom_site_fract_y
_atom_site_fract_z
_atom_site_U_iso_or_equiv
_atom_site_adp_type
_atom_site_occupancy
_atom_site_symmetry_multiplicity
_atom_site_calc_flag
_atom_site_refinement_flags
O4 O 0.0810(3) 0.3247(6) 0.9817(3) 0.0536(9) Uani 1 1 d .
O2 O -0.1544(3) 0.4642(6) 0.7044(3) 0.0560(9) Uani 1 1 d .
O1 O -0.2687(3) 0.2284(7) 0.6014(4) 0.0780(12) Uani 1 1 d .
O3 O -0.0151(3) 0.5291(6) 0.8449(3) 0.0531(9) Uani 1 1 d .
C5 C -0.0055(4) 0.3125(8) 0.8989(4) 0.0427(10) Uani 1 1 d .
H5 H -0.0882 0.2642 0.9264 0.051 Uiso 1 1 calc R
C2 C -0.0393(4) 0.1787(9) 0.6163(4) 0.0498(11) Uani 1 1 d .
H2A H -0.0435 0.0131 0.6211 0.060 Uiso 1 1 calc R
H2B H -0.0076 0.2215 0.5454 0.060 Uiso 1 1 calc R
C7 C 0.1754(4) 0.0811(10) 0.8566(4) 0.0599(13) Uani 1 1 d .
H7A H 0.1749 -0.0672 0.8920 0.072 Uiso 1 1 calc R
H7B H 0.2374 0.0795 0.7987 0.072 Uiso 1 1 calc R
C1 C -0.1665(4) 0.2852(9) 0.6377(4) 0.0527(12) Uani 1 1 d .
C3 C 0.0419(4) 0.2766(7) 0.7048(4) 0.0425(10) Uani 1 1 d .
H3 H 0.1282 0.3038 0.6788 0.051 Uiso 1 1 calc R
C4 C -0.0221(4) 0.5000(9) 0.7348(4) 0.0483(11) Uani 1 1 d .
H4 H 0.0150 0.6299 0.6958 0.058 Uiso 1 1 calc R
C6 C 0.0433(4) 0.1425(7) 0.8132(4) 0.0408(10) Uani 1 1 d .
H6 H -0.0110 0.0066 0.8092 0.049 Uiso 1 1 calc R
C8 C 0.2024(5) 0.2702(10) 0.9364(4) 0.0626(14) Uani 1 1 d .
H8A H 0.2604 0.2185 0.9923 0.075 Uiso 1 1 calc R
H8B H 0.2387 0.4022 0.9002 0.075 Uiso 1 1 calc R

loop_
_atom_site_aniso_label
_atom_site_aniso_U_11
_atom_site_aniso_U_22
_atom_site_aniso_U_33
_atom_site_aniso_U_23
_atom_site_aniso_U_13
_atom_site_aniso_U_12
O4 0.0476(17) 0.071(2) 0.0420(16) -0.0051(17) -0.0007(15) 0.0012(15)
O2 0.0468(17) 0.070(2) 0.0512(18) -0.0046(19) -0.0017(15) 0.0223(15)
O1 0.045(2) 0.119(3) 0.070(3) -0.006(3) -0.0164(18) 0.004(2)
O3 0.059(2) 0.0504(18) 0.0499(18) -0.0060(16) -0.0011(16) 0.0071(14)
C5 0.030(2) 0.052(3) 0.046(2) -0.004(2) 0.0054(18) -0.0029(17)
C2 0.043(2) 0.061(3) 0.045(3) -0.002(2) -0.001(2) 0.011(2)
C7 0.044(3) 0.084(3) 0.052(3) 0.008(3) -0.004(2) 0.020(2)
C1 0.042(3) 0.072(3) 0.044(3) 0.003(2) -0.004(2) 0.006(2)
C3 0.031(2) 0.050(2) 0.046(2) -0.005(2) 0.0033(19) 0.0007(17)
C4 0.044(3) 0.049(2) 0.052(3) -0.001(2) 0.002(2) 0.0016(19)
C6 0.0323(19) 0.047(2) 0.043(2) -0.0010(18) -0.0005(17) -0.0009(16)
C8 0.033(2) 0.098(4) 0.057(3) -0.003(3) -0.006(2) -0.005(2)

loop_
_atom_type_symbol
_atom_type_description
_atom_type_scat_dispersion_real
_atom_type_scat_dispersion_imag
_atom_type_scat_source
C C 0.0033 0.0016 ' International Tables Vol C Tables 4.2.6.8 and 6.1.1.4'
H H 0.0000 0.0000 ' International Tables Vol C Tables 4.2.6.8 and 6.1.1.4'
O O 0.0106 0.0060 ' International Tables Vol C Tables 4.2.6.8 and 6.1.1.4'

loop_
_geom_angle_atom_site_label_1
_geom_angle_atom_site_label_2
_geom_angle_atom_site_label_3
_geom_angle
C5 O4 C8 107.1(4)
C1 O2 C4 111.2(3)
C4 O3 C5 110.8(4)
O4 C5 O3 110.3(4)
O4 C5 C6 108.8(3)
O3 C5 C6 105.9(4)
O4 C5 H5 110.6
O3 C5 H5 110.6
C6 C5 H5 110.6
C3 C2 C1 103.1(4)
C3 C2 H2A 111.1
C1 C2 H2A 111.1
C3 C2 H2B 111.1
C1 C2 H2B 111.1
H2A C2 H2B 109.1
C8 C7 C6 103.3(4)
C8 C7 H7A 111.1
C6 C7 H7A 111.1
C8 C7 H7B 111.1
C6 C7 H7B 111.1
H7A C7 H7B 109.1
O1 C1 O2 121.7(4)
O1 C1 C2 128.1(5)
O2 C1 C2 110.2(4)
C2 C3 C4 104.4(4)
C2 C3 C6 116.1(4)
C4 C3 C6 103.2(4)
C2 C3 H3 110.9
C4 C3 H3 110.9
C6 C3 H3 110.9
O3 C4 O2 108.9(4)
O3 C4 C3 108.9(4)
O2 C4 C3 104.0(4)
O3 C4 H4 111.6
O2 C4 H4 111.6
C3 C4 H4 111.6
C7 C6 C5 102.4(4)
C7 C6 C3 115.2(4)
C5 C6 C3 105.3(3)
C7 C6 H6 111.1
C5 C6 H6 111.1
C3 C6 H6 111.1
O4 C8 C7 104.3(4)
O4 C8 H8A 110.9
C7 C8 H8A 110.9
O4 C8 H8B 110.9
C7 C8 H8B 110.9
H8A C8 H8B 108.9

loop_
_geom_bond_atom_site_label_1
_geom_bond_atom_site_label_2
_geom_bond_distance
O4 C5 1.374(6)
O4 C8 1.436(6)
O2 C1 1.336(6)
O2 C4 1.463(6)
O1 C1 1.216(6)
O3 C4 1.372(6)
O3 C5 1.433(6)
C5 C6 1.539(6)
C5 H5 0.9800
C2 C3 1.502(6)
C2 C1 1.504(7)
C2 H2A 0.9700
C2 H2B 0.9700
C7 C8 1.507(8)
C7 C6 1.537(6)
C7 H7A 0.9700
C7 H7B 0.9700
C3 C4 1.515(6)
C3 C6 1.549(6)
C3 H3 0.9800
C4 H4 0.9800
C6 H6 0.9800
C8 H8A 0.9700
C8 H8B 0.9700

loop_
_geom_torsion_atom_site_label_1
_geom_torsion_atom_site_label_2
_geom_torsion_atom_site_label_3
_geom_torsion_atom_site_label_4
_geom_torsion
C8 O4 C5 O3 -88.5(4)
C8 O4 C5 C6 27.3(5)
C4 O3 C5 O4 138.5(4)
C4 O3 C5 C6 21.0(5)
C4 O2 C1 O1 -178.8(5)
C4 O2 C1 C2 0.3(5)
C3 C2 C1 O1 -164.9(5)
C3 C2 C1 O2 16.1(5)
C1 C2 C3 C4 -25.1(5)
C1 C2 C3 C6 87.8(5)
C5 O3 C4 O2 86.5(5)
C5 O3 C4 C3 -26.3(5)
C1 O2 C4 O3 -132.5(4)
C1 O2 C4 C3 -16.5(5)
C2 C3 C4 O3 141.6(4)
C6 C3 C4 O3 19.7(5)
C2 C3 C4 O2 25.6(5)
C6 C3 C4 O2 -96.2(4)
C8 C7 C6 C5 -17.3(5)
C8 C7 C6 C3 96.4(4)
O4 C5 C6 C7 -5.2(5)
O3 C5 C6 C7 113.4(4)
O4 C5 C6 C3 -126.1(4)
O3 C5 C6 C3 -7.5(4)
C2 C3 C6 C7 127.6(4)
C4 C3 C6 C7 -118.8(4)
C2 C3 C6 C5 -120.3(4)
C4 C3 C6 C5 -6.7(4)
C5 O4 C8 C7 -38.6(5)
C6 C7 C8 O4 33.7(5)
